data_4100164
loop_
_publ_author_name
'Yamashita, Makoto'
'Goto, Kei'
'Kawashima, Takayuki'

_publ_section_title
;
 Fixation of Both O2 and CO2 from Air by a Crystalline Palladium Complex
 Bearing N-Heterocyclic Carbene Ligands
;
_journal_coden_ASTM JACSAT
_journal_issue 20
_journal_name_full 'Journal of the American Chemical Society'
_journal_page_first 7294
_journal_page_last 7295
_journal_paper_doi 10.1021/ja051054h
_journal_volume 127
_journal_year 2005
_chemical_formula_sum 'C107 H110 N4 Pd'
_chemical_formula_weight 1558.39
_space_group_IT_number 14
_symmetry_cell_setting monoclinic
_symmetry_space_group_name_Hall '-P 2yab'
_symmetry_space_group_name_H-M 'P 1 21/a 1'
_cell_angle_alpha 90.0000(17)
_cell_angle_beta 94.6626(18)
_cell_angle_gamma 90.0000(17)
_cell_formula_units_Z 4
_cell_length_a 15.310(5)
_cell_length_b 19.927(6)
_cell_length_c 28.867(9)
_cell_measurement_temperature 120(2)
_cell_volume 8778(5)
_diffrn_ambient_temperature 120(2)
_exptl_crystal_density_diffrn 1.179
_cod_depositor_comments
;
 Updated bibliographic information.

 Antanas Vaitkus,
 2019-10-02
;
_cod_original_sg_symbol_H-M 'P 21/a'
_cod_database_code 4100164

loop_
_symmetry_equiv_pos_as_xyz
'x, y, z'
'-x+1/2, y+1/2, -z'
'-x, -y, -z'
'x-1/2, -y-1/2, z'

loop_
_atom_site_label
_atom_site_type_symbol
_atom_site_fract_x
_atom_site_fract_y
_atom_site_fract_z
_atom_site_U_iso_or_equiv
_atom_site_adp_type
_atom_site_occupancy
_atom_site_symmetry_multiplicity
_atom_site_calc_flag
_atom_site_refinement_flags
_atom_site_disorder_assembly
_atom_site_disorder_group
Pd1 Pd 0.63556(3) 0.01428(2) 0.238281(15) 0.02211(14) Uani 1 1 d . B .
N1 N 0.5075(3) 0.1104(2) 0.27916(15) 0.0231(10) Uani 1 1 d . B .
C1 C 0.7311(4) -0.0554(3) 0.2421(2) 0.0269(12) Uani 1 1 d . . .
C2 C 0.5423(4) 0.0961(3) 0.32576(19) 0.0247(12) Uani 1 1 d . . .
C3 C 0.4948(4) 0.0992(3) 0.15620(19) 0.0244(12) Uani 1 1 d . . .
N2 N 0.4873(3) 0.1118(2) 0.20510(15) 0.0231(10) Uani 1 1 d . B .
C4 C 0.5867(4) 0.1341(3) 0.4028(2) 0.0305(13) Uani 1 1 d . . .
C5 C 0.5394(4) 0.0834(3) 0.23976(18) 0.0216(11) Uani 1 1 d . . .
C6 C 0.5701(4) 0.0323(3) 0.33714(19) 0.0255(12) Uani 1 1 d . . .
H1 H 0.5621 -0.0027 0.3149 0.031 Uiso 1 1 calc R . .
C7 C 0.8592(10) 0.0160(8) 0.2400(6) 0.019(5) Uiso 0.49 1 d P A 2
C8 C 0.6099(4) 0.0187(3) 0.3810(2) 0.0297(13) Uani 1 1 d . . .
C9 C 0.6473(4) -0.0498(3) 0.3908(2) 0.0317(13) Uani 1 1 d . . .
C10 C 0.8578(13) 0.1319(11) 0.2226(7) 0.022(6) Uiso 0.49 1 d P A 2
C11 C 0.5499(4) 0.1477(3) 0.35824(19) 0.0278(12) Uani 1 1 d . . .
H2 H 0.5301 0.1917 0.3501 0.033 Uiso 1 1 calc R . .
N3 N 0.8207(8) -0.0450(6) 0.2496(5) 0.021(3) Uiso 0.51 1 d P B 1
C12 C 0.5581(12) -0.3025(10) 0.3173(7) 0.018(6) Uiso 0.51 1 d P B 1
C13 C 0.4948(13) -0.2337(10) 0.2523(7) 0.019(5) Uiso 0.49 1 d P A 2
H57 H 0.4440 -0.2608 0.2538 0.023 Uiso 0.49 1 calc PR A 2
C14 C 0.4377(4) 0.1543(3) 0.2679(2) 0.0319(14) Uani 1 1 d . . .
H3 H 0.4057 0.1790 0.2890 0.038 Uiso 1 1 calc R B .
C15 C 0.5991(5) -0.0992(3) 0.4116(2) 0.0393(15) Uani 1 1 d . . .
C16 C 0.6173(4) 0.0701(3) 0.4135(2) 0.0321(13) Uani 1 1 d . . .
H4 H 0.6439 0.0611 0.4438 0.039 Uiso 1 1 calc R . .
C17 C 0.8203(15) 0.0692(11) 0.2193(8) 0.021(7) Uiso 0.49 1 d P A 2
H58 H 0.7654 0.0637 0.2018 0.025 Uiso 0.49 1 calc PR A 2
C18 C 0.4249(4) 0.1548(3) 0.2218(2) 0.0326(14) Uani 1 1 d . B .
H5 H 0.3816 0.1796 0.2037 0.039 Uiso 1 1 calc R . .
C19 C 0.4928(15) -0.1794(11) 0.2184(8) 0.027(7) Uiso 0.49 1 d P A 2
C20 C 0.7306(4) -0.0633(3) 0.3772(2) 0.0387(15) Uani 1 1 d . . .
N4 N 0.7256(7) -0.1218(5) 0.2521(4) 0.018(3) Uiso 0.51 1 d P B 1
C21 C 0.5041(4) 0.0751(3) 0.0627(2) 0.0336(14) Uiso 1 1 d . . .
H215 H 0.5107 0.0679 0.0307 0.040 Uiso 0.46 1 calc PR C 1
H216 H 0.5098 0.0645 0.0310 0.040 Uiso 0.54 1 calc PR C 2
C22 C 0.5037(13) -0.2993(10) 0.3512(7) 0.027(6) Uiso 0.51 1 d P B 1
C23 C 0.8013(11) 0.1936(8) 0.2069(6) 0.024(5) Uiso 0.51 1 d P B 1
C24 C 0.5351(10) 0.2086(7) 0.4639(5) 0.034(4) Uiso 0.63 1 d P D 1
C25 C 0.6050(9) 0.1896(6) 0.4379(4) 0.025(4) Uiso 0.63 1 d P D 1
C26 C 0.8150(12) 0.2120(9) 0.1593(6) 0.027(5) Uiso 0.51 1 d P B 1
C27 C 0.3623(11) -0.1126(10) 0.1968(6) 0.033(5) Uiso 0.49 1 d P A 2
C28 C 0.4132(11) -0.1695(9) 0.1893(6) 0.027(5) Uiso 0.49 1 d P A 2
C29 C 0.5503(16) -0.4117(14) 0.3783(9) 0.040(8) Uiso 0.51 1 d P B 1
H59 H 0.5497 -0.4470 0.4004 0.048 Uiso 0.51 1 calc PR B 1
C30 C 0.6181(16) -0.3640(12) 0.3116(9) 0.027(7) Uiso 0.51 1 d P B 1
C31 C 0.7606(11) 0.2645(8) 0.1390(6) 0.030(4) Uiso 0.51 1 d P B 1
H60 H 0.7677 0.2795 0.1083 0.036 Uiso 0.51 1 calc PR B 1
C32 C 1.1482(8) 0.0776(6) 0.2710(6) 0.024(3) Uiso 0.49 1 d P A 2
C33 C 0.4465(14) -0.2408(11) 0.3589(8) 0.027(5) Uiso 0.51 1 d P B 1
H61 H 0.4780 -0.1993 0.3531 0.041 Uiso 0.51 1 calc PR B 1
H62 H 0.4304 -0.2411 0.3911 0.041 Uiso 0.51 1 calc PR B 1
H63 H 0.3933 -0.2435 0.3376 0.041 Uiso 0.51 1 calc PR B 1
C34 C 1.0730(9) 0.0929(7) 0.2945(5) 0.022(3) Uiso 0.49 1 d P A 2
C35 C 0.5993(17) -0.4158(14) 0.3405(10) 0.052(9) Uiso 0.51 1 d P B 1
H64 H 0.6223 -0.4586 0.3338 0.062 Uiso 0.51 1 calc PR B 1
C36 C 0.6347(5) -0.1631(4) 0.4174(3) 0.0486(18) Uani 1 1 d . D .
H6 H 0.6025 -0.1972 0.4314 0.058 Uiso 1 1 calc R . .
C37 C 0.6842(10) 0.2189(7) 0.4463(5) 0.036(4) Uiso 0.63 1 d P D 1
C38 C 0.5070(12) -0.0970(10) 0.0772(7) 0.049(6) Uiso 0.54 1 d P E 2
H17 H 0.5054 -0.1009 0.1110 0.073 Uiso 0.54 1 calc PR E 2
H18 H 0.5511 -0.0637 0.0701 0.073 Uiso 0.54 1 calc PR E 2
H19 H 0.5222 -0.1406 0.0643 0.073 Uiso 0.54 1 calc PR E 2
C39 C 0.6974(11) 0.2934(8) 0.1646(6) 0.038(4) Uiso 0.51 1 d P B 1
H65 H 0.6608 0.3279 0.1511 0.046 Uiso 0.51 1 calc PR B 1
C40 C 0.7352(12) 0.2257(9) 0.2293(6) 0.030(5) Uiso 0.51 1 d P B 1
C41 C 0.5660(11) -0.1464(8) 0.2130(6) 0.029(5) Uiso 0.49 1 d P A 2
H66 H 0.5671 -0.1137 0.1891 0.035 Uiso 0.49 1 calc PR A 2
C42 C 0.5090(6) -0.0846(4) 0.4265(3) 0.061(2) Uani 1 1 d . D .
H7 H 0.4822 -0.1263 0.4363 0.092 Uiso 1 1 calc R . .
H8 H 0.4726 -0.0651 0.4004 0.092 Uiso 1 1 calc R . .
H9 H 0.5136 -0.0528 0.4525 0.092 Uiso 1 1 calc R . .
C43 C 0.7853(5) -0.0094(4) 0.3569(3) 0.0490(18) Uani 1 1 d . D .
H10 H 0.8430 -0.0276 0.3515 0.074 Uiso 1 1 calc R . .
H11 H 0.7923 0.0284 0.3786 0.074 Uiso 1 1 calc R . .
H12 H 0.7560 0.0061 0.3273 0.074 Uiso 1 1 calc R . .
C44 C 0.5441(11) 0.2590(7) 0.4962(5) 0.034(4) Uiso 0.63 1 d P D 1
H145 H 0.4955 0.2731 0.5123 0.040 Uiso 0.63 1 calc PR D 1
C45 C 0.5177(7) 0.0364(5) 0.1439(4) 0.018(2) Uani 0.46 1 d P F 1
H20 H 0.5285 0.0030 0.1671 0.022 Uiso 0.46 1 calc PR F 1
C46 C 0.7209(14) 0.2045(11) 0.2742(7) 0.036(6) Uiso 0.51 1 d P B 1
H67 H 0.7045 0.1569 0.2735 0.054 Uiso 0.51 1 calc PR B 1
H68 H 0.6736 0.2311 0.2859 0.054 Uiso 0.51 1 calc PR B 1
H69 H 0.7746 0.2106 0.2946 0.054 Uiso 0.51 1 calc PR B 1
C47 C 0.3953(11) 0.2791(8) -0.0259(5) 0.048(4) Uani 0.46 1 d P F 1
H21 H 0.3770 0.3111 -0.0491 0.058 Uiso 0.46 1 calc PR F 1
C48 C 0.6836(12) -0.3661(8) 0.2749(6) 0.035(4) Uiso 0.51 1 d P B 1
H70 H 0.7365 -0.3414 0.2860 0.053 Uiso 0.51 1 calc PR B 1
H71 H 0.6576 -0.3455 0.2462 0.053 Uiso 0.51 1 calc PR B 1
H72 H 0.6989 -0.4128 0.2688 0.053 Uiso 0.51 1 calc PR B 1
C49 C 0.5008(12) -0.3525(10) 0.3828(7) 0.032(6) Uiso 0.51 1 d P B 1
H73 H 0.4647 -0.3487 0.4080 0.038 Uiso 0.51 1 calc PR B 1
C50 C 0.6873(15) 0.2728(11) 0.2089(8) 0.053(7) Uiso 0.51 1 d P B 1
H74 H 0.6437 0.2937 0.2255 0.064 Uiso 0.51 1 calc PR B 1
C51 C 0.4183(12) -0.0753(8) 0.0559(5) 0.035(4) Uiso 0.54 1 d P E 2
C52 C 0.6231(9) 0.2884(7) 0.5048(4) 0.035(3) Uiso 0.63 1 d P D 1
H146 H 0.6309 0.3231 0.5274 0.043 Uiso 0.63 1 calc PR D 1
C53 C 0.5890(14) 0.2463(9) 0.0579(6) 0.039(4) Uani 0.46 1 d P F 1
H22 H 0.5805 0.2647 0.0887 0.059 Uiso 0.46 1 calc PR F 1
H23 H 0.6251 0.2773 0.0412 0.059 Uiso 0.46 1 calc PR F 1
H24 H 0.6185 0.2028 0.0614 0.059 Uiso 0.46 1 calc PR F 1
C54 C 1.0803(11) 0.1133(8) 0.3428(6) 0.035(4) Uiso 0.49 1 d P A 2
C55 C 0.8665(8) -0.1051(6) 0.2573(5) 0.023(3) Uiso 0.51 1 d P B 1
H75 H 0.9283 -0.1109 0.2608 0.027 Uiso 0.51 1 calc PR B 1
C56 C 0.4411(13) 0.1586(11) 0.4596(7) 0.026(5) Uiso 0.37 1 d P D 2
H147 H 0.4144 0.1608 0.4276 0.040 Uiso 0.37 1 calc PR D 2
H148 H 0.3983 0.1728 0.4811 0.040 Uiso 0.37 1 calc PR D 2
H149 H 0.4597 0.1125 0.4668 0.040 Uiso 0.37 1 calc PR D 2
C57 C 0.3893(16) -0.2159(12) 0.1535(8) 0.053(7) Uiso 0.49 1 d P A 2
C58 C 0.8951(14) 0.1780(11) 0.1353(8) 0.056(6) Uiso 0.51 1 d P B 1
H76 H 0.9503 0.1892 0.1533 0.083 Uiso 0.51 1 calc PR B 1
H77 H 0.8964 0.1950 0.1035 0.083 Uiso 0.51 1 calc PR B 1
H78 H 0.8874 0.1292 0.1346 0.083 Uiso 0.51 1 calc PR B 1
C59 C 0.2822(12) -0.1032(10) 0.1694(7) 0.043(5) Uiso 0.49 1 d P A 2
H79 H 0.2464 -0.0651 0.1736 0.051 Uiso 0.49 1 calc PR A 2
C60 C 0.4393(8) 0.0533(6) 0.1323(4) 0.031(2) Uani 0.54 1 d P E 2
H25 H 0.3978 0.0290 0.1484 0.037 Uiso 0.54 1 calc PR E 2
C61 C 0.7636(5) -0.1284(4) 0.3829(3) 0.0503(19) Uani 1 1 d . D .
H13 H 0.8197 -0.1388 0.3729 0.060 Uiso 1 1 calc R . .
C62 C 0.7159(6) -0.1776(4) 0.4029(3) 0.0507(19) Uani 1 1 d . . .
H14 H 0.7391 -0.2216 0.4067 0.061 Uiso 1 1 calc R D .
C63 C 0.6915(10) 0.2683(7) 0.4811(5) 0.043(3) Uiso 0.63 1 d P D 1
H150 H 0.7470 0.2886 0.4883 0.051 Uiso 0.63 1 calc PR D 1
C64 C 0.3894(13) -0.0596(9) 0.2358(7) 0.035(5) Uiso 0.49 1 d P A 2
H80 H 0.3882 -0.0808 0.2664 0.052 Uiso 0.49 1 calc PR A 2
H81 H 0.3481 -0.0219 0.2335 0.052 Uiso 0.49 1 calc PR A 2
H82 H 0.4487 -0.0431 0.2319 0.052 Uiso 0.49 1 calc PR A 2
C65 C 0.8059(7) -0.1527(6) 0.2588(5) 0.022(2) Uiso 0.51 1 d P B 1
H83 H 0.8162 -0.1993 0.2636 0.026 Uiso 0.51 1 calc PR B 1
C66 C 1.2342(10) 0.1052(8) 0.3459(6) 0.037(3) Uiso 0.49 1 d P A 2
H84 H 1.2901 0.1095 0.3625 0.044 Uiso 0.49 1 calc PR A 2
C67 C 0.5517(8) -0.0492(6) 0.0854(4) 0.024(3) Uani 0.46 1 d P F 1
C68 C 1.1401(10) 0.0558(8) 0.2217(6) 0.037(4) Uiso 0.49 1 d P A 2
H85 H 1.1975 0.0584 0.2090 0.056 Uiso 0.49 1 calc PR A 2
H86 H 1.0987 0.0852 0.2037 0.056 Uiso 0.49 1 calc PR A 2
H87 H 1.1186 0.0095 0.2197 0.056 Uiso 0.49 1 calc PR A 2
C69 C 0.5552(8) 0.1348(6) 0.1336(4) 0.033(3) Uani 0.54 1 d P F 2
H26 H 0.5930 0.1656 0.1505 0.040 Uiso 0.54 1 calc PR F 2
C70 C 0.5257(8) 0.0202(6) 0.0969(4) 0.024(2) Uani 0.46 1 d P F 1
C71 C 0.6250(8) 0.1624(7) 0.0581(4) 0.039(3) Uani 0.54 1 d P F 2
C72 C 0.6409(9) -0.0677(6) 0.0938(4) 0.030(3) Uani 0.46 1 d P F 1
C73 C 0.7586(9) 0.1980(8) 0.4209(5) 0.049(4) Uiso 0.63 1 d P D 1
H151 H 0.7691 0.1499 0.4257 0.073 Uiso 0.63 1 calc PR D 1
H152 H 0.8109 0.2232 0.4324 0.073 Uiso 0.63 1 calc PR D 1
H153 H 0.7455 0.2069 0.3877 0.073 Uiso 0.63 1 calc PR D 1
C74 C 0.499(2) 0.2373(15) 0.0301(9) 0.045(6) Uani 0.46 1 d P F 1
C75 C 0.3865(8) -0.0065(6) 0.0585(4) 0.034(3) Uani 0.54 1 d P E 2
C76 C 0.4717(8) 0.1478(6) 0.1246(4) 0.025(3) Uani 0.46 1 d P F 1
H27 H 0.4533 0.1906 0.1345 0.030 Uiso 0.46 1 calc PR F 1
C77 C 0.4444(8) 0.0427(6) 0.0845(4) 0.035(3) Uani 0.54 1 d P E 2
C78 C 0.4756(8) 0.1340(6) 0.0771(4) 0.026(3) Uani 0.46 1 d P F 1
C79 C 0.4484(8) 0.1854(6) 0.0411(4) 0.025(3) Uani 0.46 1 d P F 1
C80 C 1.2283(9) 0.0842(7) 0.2974(5) 0.031(3) Uiso 0.49 1 d P A 2
H88 H 1.2808 0.0746 0.2832 0.037 Uiso 0.49 1 calc PR A 2
C81 C 0.2584(14) -0.1502(12) 0.1369(7) 0.053(5) Uiso 0.49 1 d P A 2
H89 H 0.2042 -0.1448 0.1188 0.063 Uiso 0.49 1 calc PR A 2
C82 C 1.1586(13) 0.1191(8) 0.3684(6) 0.039(3) Uiso 0.49 1 d P A 2
H90 H 1.1619 0.1320 0.4001 0.046 Uiso 0.49 1 calc PR A 2
C83 C 0.4335(13) -0.2708(10) 0.1440(8) 0.046(5) Uiso 0.49 1 d P A 2
H91 H 0.4957 -0.2597 0.1428 0.069 Uiso 0.49 1 calc PR A 2
H92 H 0.4105 -0.2889 0.1140 0.069 Uiso 0.49 1 calc PR A 2
H93 H 0.4272 -0.3044 0.1684 0.069 Uiso 0.49 1 calc PR A 2
C84 C 0.3644(10) 0.1795(7) 0.0173(4) 0.035(3) Uani 0.46 1 d P F 1
C85 C 1.0019(13) 0.1271(10) 0.3691(7) 0.056(5) Uiso 0.49 1 d P A 2
H94 H 1.0210 0.1444 0.4000 0.083 Uiso 0.49 1 calc PR A 2
H95 H 0.9688 0.0855 0.3722 0.083 Uiso 0.49 1 calc PR A 2
H96 H 0.9644 0.1604 0.3523 0.083 Uiso 0.49 1 calc PR A 2
C86 C 0.5135(12) -0.1612(7) 0.0635(5) 0.041(4) Uani 0.46 1 d P F 1
H28 H 0.4704 -0.1936 0.0537 0.049 Uiso 0.46 1 calc PR F 1
C87 C 0.3648(11) -0.1189(7) 0.0285(5) 0.055(4) Uani 0.54 1 d P E 2
H29 H 0.3834 -0.1638 0.0244 0.066 Uiso 0.54 1 calc PR E 2
C88 C 0.3065(14) -0.2031(11) 0.1291(7) 0.049(6) Uiso 0.49 1 d P A 2
H97 H 0.2849 -0.2343 0.1061 0.059 Uiso 0.49 1 calc PR A 2
C89 C 0.5988(12) -0.1815(7) 0.0718(5) 0.048(4) Uani 0.46 1 d P F 1
H30 H 0.6148 -0.2271 0.0678 0.058 Uiso 0.46 1 calc PR F 1
C90 C 0.3406(10) 0.2276(7) -0.0163(4) 0.035(3) Uani 0.46 1 d P F 1
H31 H 0.2848 0.2245 -0.0331 0.042 Uiso 0.46 1 calc PR F 1
C91 C 0.5617(8) 0.1260(6) 0.0846(4) 0.033(3) Uani 0.54 1 d P F 2
C92 C 0.2572(10) -0.0351(8) 0.0111(5) 0.056(4) Uani 0.54 1 d P E 2
H32 H 0.2022 -0.0226 -0.0041 0.067 Uiso 0.54 1 calc PR E 2
C93 C 0.3042(10) 0.1228(8) 0.0265(5) 0.037(3) Uani 0.46 1 d P F 1
H33 H 0.2495 0.1276 0.0066 0.056 Uiso 0.46 1 calc PR F 1
H34 H 0.2914 0.1236 0.0592 0.056 Uiso 0.46 1 calc PR F 1
H35 H 0.3322 0.0801 0.0196 0.056 Uiso 0.46 1 calc PR F 1
C94 C 0.2836(11) -0.0975(8) 0.0068(5) 0.053(4) Uani 0.54 1 d P . 2
H36 H 0.2477 -0.1285 -0.0111 0.063 Uiso 0.54 1 calc PR . 2
C95 C 0.7449(12) 0.2292(10) 0.0073(5) 0.068(5) Uani 0.54 1 d P F 2
H37 H 0.7851 0.2521 -0.0105 0.082 Uiso 0.54 1 calc PR F 2
C96 C 0.6606(11) -0.1344(8) 0.0861(5) 0.045(4) Uani 0.46 1 d P F 1
H38 H 0.7200 -0.1482 0.0910 0.054 Uiso 0.46 1 calc PR F 1
C97 C 0.3059(9) 0.0140(7) 0.0369(4) 0.041(3) Uani 0.54 1 d P E 2
C98 C 0.7309(10) 0.0656(8) 0.0746(7) 0.067(5) Uani 0.54 1 d P G 2
H39 H 0.6892 0.0542 0.0974 0.100 Uiso 0.54 1 calc PR G 2
H40 H 0.7902 0.0681 0.0902 0.100 Uiso 0.54 1 calc PR G 2
H41 H 0.7291 0.0311 0.0504 0.100 Uiso 0.54 1 calc PR G 2
C99 C 0.4753(12) 0.2850(7) -0.0026(5) 0.044(4) Uani 0.46 1 d P F 1
H42 H 0.5136 0.3209 -0.0087 0.052 Uiso 0.46 1 calc PR F 1
C100 C 0.7090(10) -0.0182(8) 0.1099(5) 0.043(4) Uani 0.46 1 d P F 1
H43 H 0.7125 -0.0153 0.1439 0.065 Uiso 0.46 1 calc PR F 1
H44 H 0.6938 0.0259 0.0965 0.065 Uiso 0.46 1 calc PR F 1
H45 H 0.7658 -0.0324 0.1000 0.065 Uiso 0.46 1 calc PR F 1
C101 C 0.6654(11) 0.2572(9) 0.0141(5) 0.059(4) Uani 0.54 1 d P F 2
H46 H 0.6509 0.2995 0.0004 0.070 Uiso 0.54 1 calc PR F 2
C102 C 0.7665(10) 0.1666(9) 0.0267(6) 0.063(4) Uani 0.54 1 d P . 2
H47 H 0.8217 0.1470 0.0222 0.075 Uiso 0.54 1 calc PR . 2
C103 C 0.7069(9) 0.1319(8) 0.0531(5) 0.048(3) Uani 0.54 1 d P . 2
C104 C 0.2782(12) 0.0841(9) 0.0382(7) 0.066(5) Uani 0.54 1 d P E 2
H48 H 0.2824 0.0998 0.0705 0.100 Uiso 0.54 1 calc PR E 2
H49 H 0.2175 0.0879 0.0249 0.100 Uiso 0.54 1 calc PR E 2
H50 H 0.3163 0.1115 0.0201 0.100 Uiso 0.54 1 calc PR E 2
C105 C 0.5178(16) 0.2540(13) 0.0438(8) 0.045(5) Uani 0.54 1 d P F 2
H51 H 0.5049 0.2869 0.0190 0.068 Uiso 0.54 1 calc PR F 2
H52 H 0.5157 0.2760 0.0741 0.068 Uiso 0.54 1 calc PR F 2
H53 H 0.4743 0.2179 0.0409 0.068 Uiso 0.54 1 calc PR F 2
C106 C 0.4870(12) -0.0939(8) 0.0690(6) 0.023(4) Uiso 0.46 1 d P F 1
C107 C 0.6054(12) 0.2259(9) 0.0400(6) 0.041(4) Uani 0.54 1 d P F 2
C108 C 1.1346(15) 0.1386(13) 0.3754(8) 0.076(7) Uiso 0.51 1 d P B 1
H98 H 1.1338 0.1587 0.4052 0.091 Uiso 0.51 1 calc PR B 1
C109 C 0.8026(8) -0.1572(7) 0.2399(5) 0.028(3) Uiso 0.49 1 d P A 2
H99 H 0.8125 -0.2043 0.2409 0.034 Uiso 0.49 1 calc PR A 2
C110 C 0.3928(13) -0.0715(9) 0.0574(7) 0.038(5) Uiso 0.46 1 d P F 1
H54 H 0.3703 -0.0511 0.0850 0.056 Uiso 0.46 1 calc PR F 1
H55 H 0.3566 -0.1103 0.0477 0.056 Uiso 0.46 1 calc PR F 1
H56 H 0.3907 -0.0384 0.0322 0.056 Uiso 0.46 1 calc PR F 1
C111 C 1.1449(10) 0.0590(8) 0.2386(7) 0.039(4) Uiso 0.51 1 d P B 1
H100 H 1.1209 0.0134 0.2368 0.058 Uiso 0.51 1 calc PR B 1
H101 H 1.2062 0.0581 0.2311 0.058 Uiso 0.51 1 calc PR B 1
H102 H 1.1109 0.0878 0.2163 0.058 Uiso 0.51 1 calc PR B 1
C112 C 1.2212(11) 0.0945(9) 0.3169(8) 0.050(4) Uiso 0.51 1 d P B 1
H103 H 1.2772 0.0836 0.3071 0.060 Uiso 0.51 1 calc PR B 1
C113 C 0.8631(9) -0.1095(7) 0.2400(6) 0.030(3) Uiso 0.49 1 d P A 2
H104 H 0.9247 -0.1160 0.2412 0.036 Uiso 0.49 1 calc PR A 2
C114 C 1.1398(9) 0.0864(7) 0.2876(6) 0.031(3) Uiso 0.51 1 d P B 1
N5 N 0.7207(7) -0.1243(6) 0.2380(5) 0.022(3) Uiso 0.49 1 d P A 2
C115 C 1.0608(10) 0.1049(8) 0.3055(6) 0.032(4) Uiso 0.51 1 d P B 1
C116 C 1.2081(18) 0.1196(11) 0.3605(8) 0.070(5) Uiso 0.51 1 d P B 1
H105 H 1.2586 0.1232 0.3818 0.084 Uiso 0.51 1 calc PR B 1
C117 C 0.9744(13) 0.1467(11) 0.3677(7) 0.059(5) Uiso 0.51 1 d P B 1
H106 H 0.9478 0.1853 0.3509 0.089 Uiso 0.51 1 calc PR B 1
H107 H 0.9849 0.1578 0.4008 0.089 Uiso 0.51 1 calc PR B 1
H108 H 0.9346 0.1082 0.3641 0.089 Uiso 0.51 1 calc PR B 1
C118 C 1.0591(12) 0.1297(9) 0.3486(6) 0.046(4) Uiso 0.51 1 d P B 1
N6 N 0.8193(8) -0.0482(6) 0.2381(5) 0.020(4) Uiso 0.49 1 d P A 2
C119 C 0.5153(14) 0.2019(9) 0.4643(6) 0.015(5) Uiso 0.37 1 d P D 2
C120 C 0.5943(17) 0.2916(12) 0.5021(8) 0.039(6) Uiso 0.37 1 d P D 2
H154 H 0.5955 0.3271 0.5241 0.046 Uiso 0.37 1 calc PR D 2
C121 C 0.6669(15) 0.2822(11) 0.4766(7) 0.037(5) Uiso 0.37 1 d P D 2
H155 H 0.7172 0.3101 0.4810 0.045 Uiso 0.37 1 calc PR D 2
C122 C 0.5221(17) 0.2522(11) 0.4967(8) 0.033(7) Uiso 0.37 1 d P D 2
H156 H 0.4752 0.2597 0.5157 0.039 Uiso 0.37 1 calc PR D 2
C123 C 0.7424(13) 0.2180(10) 0.4122(7) 0.033(4) Uiso 0.37 1 d P D 2
H157 H 0.7960 0.2358 0.4286 0.050 Uiso 0.37 1 calc PR D 2
H158 H 0.7307 0.2417 0.3826 0.050 Uiso 0.37 1 calc PR D 2
H159 H 0.7499 0.1700 0.4062 0.050 Uiso 0.37 1 calc PR D 2
C124 C 0.5822(15) 0.1885(10) 0.4384(7) 0.021(5) Uiso 0.37 1 d P D 2
C125 C 0.6625(15) 0.2284(11) 0.4432(7) 0.029(6) Uiso 0.37 1 d P D 2
C126 C 0.4419(11) 0.1771(8) 0.4534(6) 0.053(5) Uiso 0.63 1 d P D 1
H160 H 0.4169 0.1922 0.4228 0.079 Uiso 0.63 1 calc PR D 1
H161 H 0.4038 0.1912 0.4773 0.079 Uiso 0.63 1 calc PR D 1
H162 H 0.4466 0.1280 0.4535 0.079 Uiso 0.63 1 calc PR D 1
C127 C 0.4528(16) -0.2562(13) 0.1413(10) 0.070(7) Uiso 0.51 1 d P B 1
H109 H 0.4284 -0.3009 0.1460 0.105 Uiso 0.51 1 calc PR B 1
H110 H 0.5083 -0.2514 0.1604 0.105 Uiso 0.51 1 calc PR B 1
H111 H 0.4631 -0.2505 0.1085 0.105 Uiso 0.51 1 calc PR B 1
C128 C 0.4099(11) -0.1548(10) 0.1947(6) 0.030(5) Uiso 0.51 1 d P B 1
C129 C 0.3838(12) -0.1993(10) 0.1562(6) 0.034(5) Uiso 0.51 1 d P B 1
C130 C 0.3625(10) -0.0991(9) 0.2055(6) 0.029(4) Uiso 0.51 1 d P B 1
C131 C 0.3909(15) -0.0599(11) 0.2483(8) 0.050(6) Uiso 0.51 1 d P B 1
H112 H 0.3886 -0.0887 0.2756 0.075 Uiso 0.51 1 calc PR B 1
H113 H 0.3517 -0.0215 0.2509 0.075 Uiso 0.51 1 calc PR B 1
H114 H 0.4510 -0.0439 0.2463 0.075 Uiso 0.51 1 calc PR B 1
C132 C 0.9423(11) 0.1402(9) 0.2464(6) 0.026(5) Uiso 0.49 1 d P A 2
H115 H 0.9698 0.1829 0.2479 0.031 Uiso 0.49 1 calc PR A 2
C133 C 0.9437(10) 0.0234(8) 0.2657(6) 0.019(4) Uiso 0.49 1 d P A 2
H116 H 0.9712 -0.0141 0.2811 0.023 Uiso 0.49 1 calc PR A 2
C134 C 0.9838(12) 0.0846(9) 0.2676(7) 0.030(5) Uiso 0.49 1 d P A 2
C135 C 0.5589(16) -0.2458(13) 0.2791(9) 0.041(9) Uiso 0.51 1 d P A 2
C136 C 0.2574(10) -0.1261(9) 0.1403(6) 0.037(4) Uiso 0.51 1 d P B 1
H117 H 0.2036 -0.1166 0.1227 0.044 Uiso 0.51 1 calc PR B 1
C137 C 0.3078(13) -0.1818(11) 0.1296(7) 0.048(5) Uiso 0.51 1 d P B 1
H118 H 0.2893 -0.2084 0.1033 0.058 Uiso 0.51 1 calc PR B 1
C138 C 0.6382(12) -0.2093(10) 0.2742(7) 0.031(6) Uiso 0.49 1 d P A 2
H119 H 0.6894 -0.2198 0.2936 0.038 Uiso 0.49 1 calc PR A 2
C139 C 0.6409(9) -0.1588(7) 0.2416(6) 0.022(4) Uiso 0.49 1 d P A 2
C140 C 0.2876(10) -0.0845(9) 0.1775(6) 0.034(4) Uiso 0.51 1 d P B 1
H120 H 0.2554 -0.0452 0.1835 0.040 Uiso 0.51 1 calc PR B 1
C141 C 0.5604(18) -0.4180(14) 0.3729(10) 0.045(9) Uiso 0.49 1 d P A 2
H121 H 0.5561 -0.4576 0.3909 0.054 Uiso 0.49 1 calc PR A 2
C142 C 0.5115(14) -0.3657(12) 0.3822(7) 0.036(6) Uiso 0.49 1 d P A 2
H122 H 0.4769 -0.3670 0.4081 0.043 Uiso 0.49 1 calc PR A 2
C143 C 0.6080(19) -0.3606(16) 0.3072(10) 0.040(10) Uiso 0.49 1 d P A 2
C144 C 0.6613(13) -0.3675(10) 0.2660(7) 0.045(5) Uiso 0.49 1 d P A 2
H123 H 0.6245 -0.3573 0.2375 0.068 Uiso 0.49 1 calc PR A 2
H124 H 0.6833 -0.4136 0.2644 0.068 Uiso 0.49 1 calc PR A 2
H125 H 0.7108 -0.3363 0.2692 0.068 Uiso 0.49 1 calc PR A 2
C145 C 0.6159(15) -0.4175(10) 0.3391(7) 0.027(6) Uiso 0.49 1 d P A 2
H126 H 0.6578 -0.4521 0.3362 0.032 Uiso 0.49 1 calc PR A 2
C146 C 0.5108(15) -0.3106(12) 0.3549(8) 0.035(7) Uiso 0.49 1 d P A 2
C147 C 0.5677(15) -0.3098(12) 0.3146(8) 0.032(8) Uiso 0.49 1 d P A 2
C148 C 0.452(2) -0.2508(14) 0.3624(11) 0.055(10) Uiso 0.49 1 d P A 2
H127 H 0.3978 -0.2551 0.3425 0.082 Uiso 0.49 1 calc PR A 2
H128 H 0.4826 -0.2095 0.3545 0.082 Uiso 0.49 1 calc PR A 2
H129 H 0.4391 -0.2492 0.3950 0.082 Uiso 0.49 1 calc PR A 2
C149 C 0.9411(11) 0.0310(9) 0.2753(6) 0.032(5) Uiso 0.51 1 d P B 1
H130 H 0.9697 -0.0044 0.2925 0.038 Uiso 0.51 1 calc PR B 1
C150 C 0.9780(10) 0.0931(8) 0.2762(6) 0.024(4) Uiso 0.51 1 d P B 1
C151 C 0.9326(11) 0.1475(9) 0.2545(6) 0.029(5) Uiso 0.51 1 d P B 1
H131 H 0.9561 0.1915 0.2579 0.035 Uiso 0.51 1 calc PR B 1
C152 C 0.8563(14) 0.1376(11) 0.2292(8) 0.029(7) Uiso 0.51 1 d P B 1
C153 C 0.8189(16) 0.0733(13) 0.2255(8) 0.031(8) Uiso 0.51 1 d P B 1
H132 H 0.7653 0.0658 0.2073 0.037 Uiso 0.51 1 calc PR B 1
C154 C 0.8641(12) 0.0191(9) 0.2500(7) 0.029(5) Uiso 0.51 1 d P B 1
C155 C 0.7016(12) 0.2779(8) 0.2010(6) 0.028(4) Uiso 0.49 1 d P A 2
H163 H 0.6581 0.3016 0.2161 0.033 Uiso 0.49 1 calc PR A 2
C156 C 0.7201(10) 0.2931(7) 0.1548(5) 0.024(3) Uiso 0.49 1 d P A 2
H133 H 0.6895 0.3291 0.1391 0.029 Uiso 0.49 1 calc PR A 2
C157 C 0.7814(10) 0.2574(7) 0.1312(5) 0.024(4) Uiso 0.49 1 d P A 2
H134 H 0.7920 0.2694 0.1003 0.029 Uiso 0.49 1 calc PR A 2
C158 C 0.8268(13) 0.2041(10) 0.1531(7) 0.036(6) Uiso 0.49 1 d P A 2
C159 C 0.8128(11) 0.1891(8) 0.1985(6) 0.022(5) Uiso 0.49 1 d P A 2
C160 C 0.7532(13) 0.2237(9) 0.2243(6) 0.027(5) Uiso 0.49 1 d P A 2
C161 C 0.5680(12) -0.2487(9) 0.2855(6) 0.015(5) Uiso 0.51 1 d P B 1
C162 C 0.6426(10) -0.2113(8) 0.2845(6) 0.020(4) Uiso 0.51 1 d P B 1
H136 H 0.6924 -0.2217 0.3051 0.024 Uiso 0.51 1 calc PR B 1
C163 C 0.6460(9) -0.1595(7) 0.2543(5) 0.019(4) Uiso 0.51 1 d P B 1
C164 C 0.5738(10) -0.1403(8) 0.2240(6) 0.024(4) Uiso 0.51 1 d P B 1
H137 H 0.5779 -0.1041 0.2029 0.029 Uiso 0.51 1 calc PR B 1
C165 C 0.4944(15) -0.1770(12) 0.2262(8) 0.033(8) Uiso 0.51 1 d P B 1
C166 C 0.4888(17) -0.2261(12) 0.2570(8) 0.038(8) Uiso 0.51 1 d P B 1
H138 H 0.4339 -0.2467 0.2606 0.046 Uiso 0.51 1 calc PR B 1
C167 C 0.8809(12) 0.1667(10) 0.1259(7) 0.040(5) Uiso 0.49 1 d P A 2
H139 H 0.8814 0.1874 0.0951 0.060 Uiso 0.49 1 calc PR A 2
H140 H 0.8586 0.1207 0.1227 0.060 Uiso 0.49 1 calc PR A 2
H141 H 0.9406 0.1660 0.1410 0.060 Uiso 0.49 1 calc PR A 2
C168 C 0.7387(18) 0.2059(15) 0.2775(9) 0.052(8) Uiso 0.49 1 d P A 2
H142 H 0.7139 0.1607 0.2791 0.079 Uiso 0.49 1 calc PR A 2
H143 H 0.6983 0.2385 0.2895 0.079 Uiso 0.49 1 calc PR A 2
H144 H 0.7950 0.2076 0.2961 0.079 Uiso 0.49 1 calc PR A 2
C169 C 0.7290(13) -0.1262(13) 0.1262(9) 0.097(8) Uiso 0.48 1 d PD H 3
H164 H 0.7484 -0.1620 0.1479 0.145 Uiso 0.48 1 calc PR H 3
H165 H 0.6806 -0.1426 0.1049 0.145 Uiso 0.48 1 calc PR H 3
H166 H 0.7092 -0.0877 0.1436 0.145 Uiso 0.48 1 calc PR H 3
C170 C 0.8066(13) -0.1045(14) 0.0979(8) 0.214(11) Uiso 0.48 1 d PD H 3
H167 H 0.7848 -0.0739 0.0725 0.257 Uiso 0.48 1 calc PR H 3
H168 H 0.8320 -0.1445 0.0837 0.257 Uiso 0.48 1 calc PR H 3
C171 C 0.8789(13) -0.0681(13) 0.1302(8) 0.222(11) Uiso 0.48 1 d PD H 3
H169 H 0.8535 -0.0287 0.1450 0.266 Uiso 0.48 1 calc PR H 3
H170 H 0.9026 -0.0990 0.1549 0.266 Uiso 0.48 1 calc PR H 3
C172 C 0.9531(11) -0.0455(11) 0.1004(7) 0.073(5) Uiso 0.48 1 d PD H 3
H171 H 0.9297 -0.0141 0.0759 0.088 Uiso 0.48 1 calc PR H 3
H172 H 0.9783 -0.0848 0.0854 0.088 Uiso 0.48 1 calc PR H 3
C173 C 1.0254(13) -0.0098(12) 0.1331(7) 0.084(6) Uiso 0.48 1 d PD H 3
H173 H 0.9984 0.0248 0.1520 0.101 Uiso 0.48 1 calc PR H 3
H174 H 1.0555 -0.0429 0.1544 0.101 Uiso 0.48 1 calc PR H 3
C174 C 1.0919(15) 0.0231(15) 0.1025(11) 0.102(9) Uiso 0.48 1 d PD H 3
H175 H 1.1231 -0.0119 0.0866 0.153 Uiso 0.48 1 calc PR H 3
H176 H 1.1341 0.0497 0.1221 0.153 Uiso 0.48 1 calc PR H 3
H177 H 1.0607 0.0524 0.0794 0.153 Uiso 0.48 1 calc PR H 3
C175 C 0.9728(16) -0.0313(15) 0.1374(8) 0.124(10) Uiso 0.34 1 d PD I 4
H178 H 0.9702 0.0073 0.1588 0.149 Uiso 0.34 1 calc PR I 4
H179 H 1.0184 -0.0629 0.1503 0.149 Uiso 0.34 1 calc PR I 4
C176 C 0.993(2) -0.0073(15) 0.0881(10) 0.22(2) Uiso 0.34 1 d PD I 4
H180 H 0.9795 -0.0444 0.0658 0.262 Uiso 0.34 1 calc PR I 4
H181 H 0.9533 0.0305 0.0788 0.262 Uiso 0.34 1 calc PR I 4
C177 C 0.988(3) -0.0680(17) 0.0541(10) 0.049(10) Uiso 0.18 1 d PD J 5
H182 H 1.0217 -0.1062 0.0684 0.059 Uiso 0.18 1 calc PR J 5
H183 H 0.9263 -0.0823 0.0476 0.059 Uiso 0.18 1 calc PR J 5
C178 C 1.026(4) -0.047(3) 0.0085(12) 0.072(16) Uiso 0.18 1 d PD J 5
H184 H 0.9825 -0.0216 -0.0108 0.108 Uiso 0.18 1 calc PR J 5
H185 H 1.0427 -0.0874 -0.0083 0.108 Uiso 0.18 1 calc PR J 5
H186 H 1.0785 -0.0192 0.0156 0.108 Uiso 0.18 1 calc PR J 5
C179 C 1.087(3) 0.015(4) 0.0847(17) 0.28(6) Uiso 0.34 1 d PD I 4
H187 H 1.1241 -0.0015 0.1121 0.340 Uiso 0.34 1 calc PR I 4
H188 H 1.0899 0.0647 0.0847 0.340 Uiso 0.34 1 calc PR I 4
C180 C 1.123(4) -0.013(4) 0.039(2) 0.24(4) Uiso 0.34 1 d PD I 4
H189 H 1.1432 0.0250 0.0210 0.367 Uiso 0.34 1 calc PR I 4
H190 H 1.0770 -0.0371 0.0212 0.367 Uiso 0.34 1 calc PR I 4
H191 H 1.1728 -0.0427 0.0476 0.367 Uiso 0.34 1 calc PR I 4
C181 C 0.8066(13) -0.1045(14) 0.0979(8) 0.214(11) Uiso 0.34 1 d P I 4
H192 H 0.7510 -0.0802 0.0985 0.321 Uiso 0.34 1 calc PR I 4
H193 H 0.7992 -0.1505 0.1089 0.321 Uiso 0.34 1 calc PR I 4
H194 H 0.8242 -0.1055 0.0660 0.321 Uiso 0.34 1 calc PR I 4
C182 C 0.8789(13) -0.0681(13) 0.1302(8) 0.222(11) Uiso 0.34 1 d PD I 4
H195 H 0.8871 -0.1021 0.1551 0.266 Uiso 0.34 1 calc PR I 4
H196 H 0.8423 -0.0332 0.1434 0.266 Uiso 0.34 1 calc PR I 4
C183 C 0.8066(13) -0.1045(14) 0.0979(8) 0.214(11) Uiso 0.18 1 d P J 5
H197 H 0.8171 -0.1530 0.0987 0.321 Uiso 0.18 1 calc PR J 5
H198 H 0.8084 -0.0882 0.0659 0.321 Uiso 0.18 1 calc PR J 5
H199 H 0.7488 -0.0950 0.1087 0.321 Uiso 0.18 1 calc PR J 5
C184 C 0.8789(13) -0.0681(13) 0.1302(8) 0.222(11) Uiso 0.18 1 d P J 5
H200 H 0.8871 -0.1021 0.1551 0.266 Uiso 0.18 1 calc PR J 5
H201 H 0.8423 -0.0332 0.1434 0.266 Uiso 0.18 1 calc PR J 5
C185 C 0.9728(16) -0.0313(15) 0.1374(8) 0.124(10) Uiso 0.18 1 d PD J 5
H202 H 0.9702 0.0073 0.1588 0.149 Uiso 0.18 1 calc PR J 5
H203 H 1.0184 -0.0629 0.1503 0.149 Uiso 0.18 1 calc PR J 5
C186 C 0.993(2) -0.0073(15) 0.0881(10) 0.22(2) Uiso 0.18 1 d PD J 5
H204 H 0.9497 0.0272 0.0769 0.262 Uiso 0.18 1 calc PR J 5
H205 H 1.0520 0.0129 0.0895 0.262 Uiso 0.18 1 calc PR J 5
C187 C 0.724(3) 0.1281(14) 0.5753(13) 0.067(11) Uiso 0.32 1 d PD K 2
H206 H 0.7734 0.1570 0.5853 0.101 Uiso 0.32 1 calc PR K 2
H207 H 0.7029 0.1052 0.6023 0.101 Uiso 0.32 1 calc PR K 2
H208 H 0.6763 0.1555 0.5603 0.101 Uiso 0.32 1 calc PR K 2
C188 C 0.730(3) 0.1294(18) 0.5620(15) 0.091(12) Uiso 0.40 1 d P L 1
H209 H 0.6869 0.1544 0.5418 0.136 Uiso 0.40 1 calc PR L 1
H210 H 0.7722 0.1608 0.5775 0.136 Uiso 0.40 1 calc PR L 1
H211 H 0.7002 0.1047 0.5854 0.136 Uiso 0.40 1 calc PR L 1
C189 C 0.7763(10) 0.0823(6) 0.5340(5) 0.032(4) Uiso 0.40 1 d PG L 1
C190 C 0.7459(10) 0.0167(7) 0.5303(6) 0.060(6) Uiso 0.40 1 d PG L 1
H220 H 0.6969 0.0033 0.5463 0.072 Uiso 0.40 1 calc PR L 1
C191 C 0.7871(13) -0.0294(6) 0.5033(7) 0.060(6) Uiso 0.40 1 d PG L 1
H221 H 0.7663 -0.0743 0.5008 0.072 Uiso 0.40 1 calc PR L 1
C192 C 0.8589(13) -0.0099(8) 0.4800(7) 0.077(7) Uiso 0.40 1 d PG L 1
H222 H 0.8871 -0.0414 0.4615 0.092 Uiso 0.40 1 calc PR L 1
C193 C 0.8893(13) 0.0557(9) 0.4836(7) 0.100(10) Uiso 0.40 1 d PG L 1
H223 H 0.9383 0.0691 0.4676 0.120 Uiso 0.40 1 calc PR L 1
C194 C 0.8481(12) 0.1019(7) 0.5106(7) 0.076(8) Uiso 0.40 1 d PG L 1
H224 H 0.8689 0.1467 0.5131 0.091 Uiso 0.40 1 calc PR L 1
C195 C 0.934(3) 0.012(4) 0.475(2) 0.20(3) Uiso 0.28 1 d PG M 3
H225 H 0.9846 0.0033 0.4588 0.234 Uiso 0.28 1 calc PR M 3
C196 C 0.904(5) 0.077(4) 0.480(3) 0.44(12) Uiso 0.28 1 d PG M 3
H226 H 0.9330 0.1130 0.4661 0.522 Uiso 0.28 1 calc PR M 3
C197 C 0.830(5) 0.089(2) 0.503(2) 0.27(6) Uiso 0.28 1 d PGD M 3
H227 H 0.8091 0.1334 0.5064 0.318 Uiso 0.28 1 calc PR M 3
C198 C 0.787(3) 0.036(2) 0.5230(17) 0.13(2) Uiso 0.28 1 d PGD M 3
C199 C 0.818(4) -0.029(2) 0.519(2) 0.27(6) Uiso 0.28 1 d PGD M 3
H228 H 0.7884 -0.0657 0.5321 0.329 Uiso 0.28 1 calc PR M 3
C200 C 0.891(5) -0.042(3) 0.495(3) 0.41(10) Uiso 0.28 1 d PG M 3
H229 H 0.9123 -0.0861 0.4918 0.494 Uiso 0.28 1 calc PR M 3
C201 C 0.7490(16) 0.0826(8) 0.5451(8) 0.059(7) Uiso 0.32 1 d PGD K 2
C202 C 0.8160(16) 0.0974(8) 0.5170(8) 0.068(8) Uiso 0.32 1 d PGD K 2
H230 H 0.8389 0.1417 0.5163 0.081 Uiso 0.32 1 calc PR K 2
C203 C 0.8496(16) 0.0475(11) 0.4899(8) 0.098(12) Uiso 0.32 1 d PG K 2
H231 H 0.8954 0.0577 0.4707 0.117 Uiso 0.32 1 calc PR K 2
C204 C 0.8161(16) -0.0173(9) 0.4908(8) 0.066(8) Uiso 0.32 1 d PG K 2
H232 H 0.8390 -0.0514 0.4723 0.080 Uiso 0.32 1 calc PR K 2
C205 C 0.7491(16) -0.0321(8) 0.5189(8) 0.066(8) Uiso 0.32 1 d PG K 2
H233 H 0.7262 -0.0764 0.5195 0.079 Uiso 0.32 1 calc PR K 2
C206 C 0.7156(15) 0.0178(10) 0.5460(8) 0.089(11) Uiso 0.32 1 d PGD K 2
H234 H 0.6698 0.0077 0.5652 0.107 Uiso 0.32 1 calc PR K 2
C207 C 0.734(4) 0.049(3) 0.556(2) 0.17(3) Uiso 0.28 1 d PD M 3
H217 H 0.6791 0.0237 0.5501 0.253 Uiso 0.28 1 calc PR M 3
H218 H 0.7208 0.0970 0.5565 0.253 Uiso 0.28 1 calc PR M 3
H219 H 0.7622 0.0356 0.5865 0.253 Uiso 0.28 1 calc PR M 3

loop_
_atom_site_aniso_label
_atom_site_aniso_U_11
_atom_site_aniso_U_22
_atom_site_aniso_U_33
_atom_site_aniso_U_23
_atom_site_aniso_U_13
_atom_site_aniso_U_12
Pd1 0.0224(2) 0.0206(2) 0.0231(2) -0.00153(17) 0.00069(16) 0.00331(17)
N1 0.030(2) 0.022(2) 0.017(2) -0.0021(18) -0.0013(19) 0.0048(19)
C1 0.029(3) 0.019(3) 0.034(3) 0.001(2) 0.008(2) -0.001(2)
C2 0.025(3) 0.031(3) 0.018(3) -0.002(2) 0.003(2) 0.003(2)
C3 0.028(3) 0.027(3) 0.018(3) -0.001(2) -0.001(2) 0.002(2)
N2 0.027(2) 0.024(2) 0.018(2) -0.0005(18) 0.0006(18) 0.0053(19)
C4 0.046(4) 0.028(3) 0.017(3) 0.000(2) 0.004(2) -0.001(3)
C5 0.026(3) 0.025(3) 0.013(3) -0.001(2) 0.001(2) 0.000(2)
C6 0.029(3) 0.027(3) 0.021(3) -0.001(2) 0.001(2) 0.001(2)
C8 0.036(3) 0.032(3) 0.022(3) 0.003(2) 0.003(2) 0.001(3)
C9 0.043(4) 0.031(3) 0.020(3) 0.003(2) -0.006(3) 0.003(3)
C11 0.037(3) 0.026(3) 0.020(3) 0.001(2) 0.001(2) 0.006(2)
C14 0.036(3) 0.035(3) 0.025(3) 0.000(3) 0.001(2) 0.015(3)
C15 0.055(4) 0.035(4) 0.027(3) 0.007(3) 0.000(3) 0.004(3)
C16 0.043(4) 0.036(3) 0.017(3) 0.004(2) 0.000(2) 0.004(3)
C18 0.034(3) 0.038(3) 0.026(3) -0.001(3) -0.001(2) 0.016(3)
C20 0.042(4) 0.041(4) 0.031(3) 0.001(3) -0.007(3) 0.011(3)
C36 0.065(5) 0.036(4) 0.043(4) 0.012(3) -0.003(4) -0.001(3)
C42 0.066(5) 0.048(5) 0.073(6) 0.021(4) 0.026(4) 0.003(4)
C43 0.038(4) 0.060(5) 0.048(4) 0.011(4) 0.003(3) 0.006(3)
C45 0.022(6) 0.014(5) 0.018(6) 0.000(4) 0.001(4) 0.005(4)
C47 0.067(11) 0.047(9) 0.028(8) 0.006(7) -0.009(7) 0.017(8)
C53 0.059(13) 0.026(9) 0.032(11) -0.005(7) 0.003(9) -0.009(8)
C60 0.044(7) 0.028(6) 0.022(6) 0.002(4) 0.006(5) -0.003(5)
C61 0.055(5) 0.049(4) 0.045(4) 0.001(3) -0.007(3) 0.019(4)
C62 0.069(5) 0.031(4) 0.050(4) 0.001(3) -0.011(4) 0.016(4)
C67 0.039(7) 0.023(6) 0.011(5) -0.002(4) 0.004(5) 0.009(5)
C69 0.039(7) 0.036(6) 0.023(6) -0.001(5) 0.000(5) 0.000(5)
C70 0.029(6) 0.025(6) 0.015(6) 0.002(5) -0.003(5) 0.005(5)
C71 0.042(7) 0.048(8) 0.028(6) -0.005(5) 0.010(5) -0.012(6)
C72 0.039(7) 0.029(7) 0.024(6) 0.002(5) 0.006(5) 0.011(6)
C74 0.066(17) 0.036(13) 0.030(13) -0.009(8) -0.011(10) 0.004(10)
C75 0.039(7) 0.038(7) 0.026(6) -0.002(5) 0.004(5) -0.009(5)
C76 0.035(7) 0.017(6) 0.022(6) -0.004(5) -0.003(5) 0.007(5)
C77 0.042(7) 0.028(6) 0.033(6) -0.004(5) 0.000(5) -0.002(5)
C78 0.030(7) 0.029(6) 0.018(6) 0.001(5) -0.003(5) 0.006(5)
C79 0.038(7) 0.022(6) 0.015(6) 0.000(5) -0.004(5) 0.008(5)
C84 0.045(8) 0.039(8) 0.020(6) -0.008(5) -0.008(6) 0.015(6)
C86 0.072(11) 0.025(7) 0.026(7) -0.001(6) 0.006(7) -0.005(7)
C87 0.082(11) 0.037(7) 0.051(9) -0.020(6) 0.030(8) -0.026(7)
C89 0.085(13) 0.020(7) 0.044(9) -0.005(6) 0.026(8) 0.011(7)
C90 0.049(8) 0.039(8) 0.016(6) 0.001(5) -0.009(6) 0.019(7)
C91 0.045(7) 0.030(6) 0.025(6) 0.000(5) 0.003(5) -0.004(5)
C92 0.055(9) 0.068(11) 0.044(8) -0.005(7) -0.002(7) -0.028(8)
C93 0.042(9) 0.046(9) 0.023(7) 0.002(7) -0.008(6) 0.009(7)
C94 0.067(10) 0.063(10) 0.029(7) -0.010(6) 0.015(7) -0.032(8)
C95 0.071(11) 0.098(14) 0.036(8) -0.001(8) 0.007(8) -0.045(10)
C96 0.057(10) 0.040(9) 0.040(8) 0.001(7) 0.014(7) 0.024(7)
C97 0.045(7) 0.049(8) 0.028(6) 0.000(5) -0.005(5) -0.003(6)
C98 0.036(8) 0.060(10) 0.103(14) 0.000(9) 0.001(8) 0.007(7)
C99 0.077(11) 0.033(8) 0.021(7) 0.005(6) 0.003(7) 0.005(7)
C100 0.038(8) 0.052(9) 0.040(8) -0.009(7) 0.005(6) 0.016(7)
C101 0.070(11) 0.066(10) 0.040(8) 0.008(7) 0.007(7) -0.024(8)
C102 0.042(8) 0.080(12) 0.068(11) -0.019(9) 0.016(7) -0.016(8)
C103 0.040(7) 0.068(10) 0.037(7) -0.006(7) 0.003(6) -0.014(7)
C104 0.063(11) 0.059(11) 0.073(13) 0.003(9) -0.021(9) 0.002(9)
C105 0.047(14) 0.048(15) 0.041(14) 0.013(10) 0.006(11) 0.007(10)
C107 0.059(10) 0.037(9) 0.028(9) -0.004(6) 0.007(7) -0.014(7)

loop_
_geom_bond_atom_site_label_1
_geom_bond_atom_site_label_2
_geom_bond_distance
_geom_bond_site_symmetry_2
_geom_bond_publ_flag
Pd1 C1 2.013(6) . ?
Pd1 C5 2.020(5) . ?
N1 C5 1.382(7) . ?
N1 C14 1.399(7) . ?
N1 C2 1.435(7) . ?
C1 N4 1.360(12) . ?
C1 N6 1.371(14) . ?
C1 N3 1.386(13) . ?
C1 N5 1.387(13) . ?
C2 C6 1.372(8) . ?
C2 C11 1.391(8) . ?
C3 C45 1.354(12) . ?
C3 C76 1.359(13) . ?
C3 C69 1.372(13) . ?
C3 C60 1.393(13) . ?
C3 N2 1.448(7) . ?
N2 C5 1.352(7) . ?
N2 C18 1.398(7) . ?
C4 C16 1.387(9) . ?
C4 C11 1.388(8) . ?
C4 C124 1.50(2) . ?
C4 C25 1.510(13) . ?
C6 C8 1.386(8) . ?
C6 H1 0.9500 . ?
C7 C17 1.34(3) . ?
C7 N6 1.42(2) . ?
C7 C133 1.45(2) . ?
C8 C16 1.389(9) . ?
C8 C9 1.498(8) . ?
C9 C20 1.391(9) . ?
C9 C15 1.396(9) . ?
C10 C17 1.37(3) . ?
C10 C132 1.42(3) . ?
C10 C159 1.48(3) . ?
C11 H2 0.9500 . ?
N3 C55 1.398(17) . ?
N3 C154 1.44(2) . ?
C12 C22 1.34(3) . ?
C12 C161 1.43(3) . ?
C12 C30 1.55(3) . ?
C13 C135 1.22(3) . ?
C13 C19 1.46(3) . ?
C13 H57 0.9500 . ?
C14 C18 1.327(8) . ?
C14 H3 0.9500 . ?
C15 C36 1.390(10) . ?
C15 C42 1.505(11) . ?
C16 H4 0.9500 . ?
C17 H58 0.9500 . ?
C18 H5 0.9500 . ?
C19 C41 1.32(3) . ?
C19 C28 1.44(3) . ?
C20 C61 1.397(10) . ?
C20 C43 1.510(10) . ?
N4 C65 1.374(15) . ?
N4 C163 1.437(17) . ?
C21 C77 1.318(14) . ?
C21 C78 1.331(14) . ?
C21 C91 1.454(13) . ?
C21 C70 1.493(13) . ?
C21 H215 0.9500 . ?
C21 H216 0.9500 . ?
C22 C49 1.40(3) . ?
C22 C33 1.49(3) . ?
C23 C40 1.40(2) . ?
C23 C26 1.45(2) . ?
C23 C152 1.51(3) . ?
C24 C44 1.37(2) . ?
C24 C25 1.407(19) . ?
C24 C126 1.57(2) . ?
C25 C37 1.35(2) . ?
C26 C31 1.43(2) . ?
C26 C58 1.61(3) . ?
C27 C28 1.40(3) . ?
C27 C59 1.42(3) . ?
C27 C64 1.58(3) . ?
C28 C57 1.41(3) . ?
C29 C35 1.38(4) . ?
C29 C49 1.41(3) . ?
C29 H59 0.9500 . ?
C30 C35 1.37(4) . ?
C30 C48 1.52(3) . ?
C31 C39 1.39(2) . ?
C31 H60 0.9500 . ?
C32 C80 1.396(19) . ?
C32 C34 1.42(2) . ?
C32 C68 1.49(2) . ?
C33 H61 0.9800 . ?
C33 H62 0.9800 . ?
C33 H63 0.9800 . ?
C34 C54 1.45(2) . ?
C34 C134 1.52(2) . ?
C35 H64 0.9500 . ?
C36 C62 1.373(11) . ?
C36 H6 0.9500 . ?
C37 C63 1.402(19) . ?
C37 C73 1.46(2) . ?
C38 C51 1.51(2) . ?
C38 H17 0.9800 . ?
C38 H18 0.9800 . ?
C38 H19 0.9800 . ?
C39 C50 1.36(3) . ?
C39 H65 0.9500 . ?
C40 C50 1.30(3) . ?
C40 C46 1.40(3) . ?
C41 C139 1.38(2) . ?
C41 H66 0.9500 . ?
C42 H7 0.9800 . ?
C42 H8 0.9800 . ?
C42 H9 0.9800 . ?
C43 H10 0.9800 . ?
C43 H11 0.9800 . ?
C43 H12 0.9800 . ?
C44 C52 1.35(2) . ?
C44 H145 0.9500 . ?
C45 C70 1.408(16) . ?
C45 H20 0.9500 . ?
C46 H67 0.9800 . ?
C46 H68 0.9800 . ?
C46 H69 0.9800 . ?
C47 C99 1.35(2) . ?
C47 C90 1.37(2) . ?
C47 H21 0.9500 . ?
C48 H70 0.9800 . ?
C48 H71 0.9800 . ?
C48 H72 0.9800 . ?
C49 H73 0.9500 . ?
C50 H74 0.9500 . ?
C51 C87 1.39(2) . ?
C51 C75 1.46(2) . ?
C52 C63 1.36(2) . ?
C52 H146 0.9500 . ?
C53 C74 1.55(3) . ?
C53 H22 0.9800 . ?
C53 H23 0.9800 . ?
C53 H24 0.9800 . ?
C54 C82 1.36(2) . ?
C54 C85 1.50(2) . ?
C55 C65 1.330(17) . ?
C55 H75 0.9500 . ?
C56 C119 1.42(3) . ?
C56 H147 0.9800 . ?
C56 H148 0.9800 . ?
C56 H149 0.9800 . ?
C57 C83 1.33(3) . ?
C57 C88 1.42(3) . ?
C58 H76 0.9800 . ?
C58 H77 0.9800 . ?
C58 H78 0.9800 . ?
C59 C81 1.35(3) . ?
C59 H79 0.9500 . ?
C60 C77 1.404(16) . ?
C60 H25 0.9500 . ?
C61 C62 1.378(12) . ?
C61 H13 0.9500 . ?
C62 H14 0.9500 . ?
C63 H150 0.9500 . ?
C64 H80 0.9800 . ?
C64 H81 0.9800 . ?
C64 H82 0.9800 . ?
C65 H83 0.9500 . ?
C66 C82 1.40(2) . ?
C66 C80 1.46(2) . ?
C66 H84 0.9500 . ?
C67 C106 1.39(2) . ?
C67 C72 1.416(18) . ?
C67 C70 1.485(16) . ?
C68 H85 0.9800 . ?
C68 H86 0.9800 . ?
C68 H87 0.9800 . ?
C69 C91 1.438(16) . ?
C69 H26 0.9500 . ?
C71 C107 1.39(2) . ?
C71 C103 1.412(19) . ?
C71 C91 1.474(16) . ?
C72 C96 1.38(2) . ?
C72 C100 1.48(2) . ?
C73 H151 0.9800 . ?
C73 H152 0.9800 . ?
C73 H153 0.9800 . ?
C74 C79 1.34(4) . ?
C74 C99 1.37(4) . ?
C75 C97 1.398(18) . ?
C75 C77 1.484(16) . ?
C76 C78 1.405(17) . ?
C76 H27 0.9500 . ?
C78 C79 1.493(16) . ?
C79 C84 1.413(18) . ?
C80 H88 0.9500 . ?
C81 C88 1.32(3) . ?
C81 H89 0.9500 . ?
C82 H90 0.9500 . ?
C83 H91 0.9800 . ?
C83 H92 0.9800 . ?
C83 H93 0.9800 . ?
C84 C90 1.392(18) . ?
C84 C93 1.49(2) . ?
C85 H94 0.9800 . ?
C85 H95 0.9800 . ?
C85 H96 0.9800 . ?
C86 C89 1.37(2) . ?
C86 C106 1.41(2) . ?
C86 H28 0.9500 . ?
C87 C94 1.41(2) . ?
C87 H29 0.9500 . ?
C88 H97 0.9500 . ?
C89 C96 1.37(2) . ?
C89 H30 0.9500 . ?
C90 H31 0.9500 . ?
C92 C94 1.32(2) . ?
C92 C97 1.408(19) . ?
C92 H32 0.9500 . ?
C93 H33 0.9800 . ?
C93 H34 0.9800 . ?
C93 H35 0.9800 . ?
C94 C102 1.81(2) 3_655 ?
C94 C103 1.876(19) 3_655 ?
C94 H36 0.9500 . ?
C95 C101 1.37(3) . ?
C95 C102 1.40(3) . ?
C95 H37 0.9500 . ?
C96 H38 0.9500 . ?
C97 C104 1.46(2) . ?
C98 C103 1.49(2) . ?
C98 H39 0.9800 . ?
C98 H40 0.9800 . ?
C98 H41 0.9800 . ?
C99 H42 0.9500 . ?
C100 H43 0.9800 . ?
C100 H44 0.9800 . ?
C100 H45 0.9800 . ?
C101 C107 1.38(2) . ?
C101 H46 0.9500 . ?
C102 C103 1.42(2) . ?
C102 C94 1.81(2) 3_655 ?
C102 H47 0.9500 . ?
C103 C94 1.876(19) 3_655 ?
C104 H48 0.9800 . ?
C104 H49 0.9800 . ?
C104 H50 0.9800 . ?
C105 C107 1.46(3) . ?
C105 H51 0.9800 . ?
C105 H52 0.9800 . ?
C105 H53 0.9800 . ?
C106 C110 1.52(2) . ?
C108 C116 1.29(3) . ?
C108 C118 1.35(3) . ?
C108 H98 0.9500 . ?
C109 C113 1.327(19) . ?
C109 N5 1.413(17) . ?
C109 H99 0.9500 . ?
C110 H54 0.9800 . ?
C110 H55 0.9800 . ?
C110 H56 0.9800 . ?
C111 C114 1.52(2) . ?
C111 H100 0.9800 . ?
C111 H101 0.9800 . ?
C111 H102 0.9800 . ?
C112 C116 1.38(3) . ?
C112 C114 1.46(2) . ?
C112 H103 0.9500 . ?
C113 N6 1.394(19) . ?
C113 H104 0.9500 . ?
C114 C115 1.40(2) . ?
N5 C139 1.413(18) . ?
C115 C118 1.34(2) . ?
C115 C150 1.48(2) . ?
C116 H105 0.9500 . ?
C117 C118 1.49(3) . ?
C117 H106 0.9800 . ?
C117 H107 0.9800 . ?
C117 H108 0.9800 . ?
C119 C124 1.34(3) . ?
C119 C122 1.37(3) . ?
C120 C122 1.35(3) . ?
C120 C121 1.40(3) . ?
C120 H154 0.9500 . ?
C121 C125 1.44(3) . ?
C121 H155 0.9500 . ?
C122 H156 0.9500 . ?
C123 C125 1.59(3) . ?
C123 H157 0.9800 . ?
C123 H158 0.9800 . ?
C123 H159 0.9800 . ?
C124 C125 1.46(3) . ?
C126 H160 0.9800 . ?
C126 H161 0.9800 . ?
C126 H162 0.9800 . ?
C127 C129 1.63(3) . ?
C127 H109 0.9800 . ?
C127 H110 0.9800 . ?
C127 H111 0.9800 . ?
C128 C130 1.38(3) . ?
C128 C129 1.45(3) . ?
C128 C165 1.58(3) . ?
C129 C137 1.39(3) . ?
C130 C140 1.38(2) . ?
C130 C131 1.49(3) . ?
C131 H112 0.9800 . ?
C131 H113 0.9800 . ?
C131 H114 0.9800 . ?
C132 C134 1.39(2) . ?
C132 H115 0.9500 . ?
C133 C134 1.36(2) . ?
C133 H116 0.9500 . ?
C135 C138 1.43(3) . ?
C135 C147 1.63(3) . ?
C136 C140 1.40(2) . ?
C136 C137 1.40(3) . ?
C136 H117 0.9500 . ?
C137 H118 0.9500 . ?
C138 C139 1.38(3) . ?
C138 H119 0.9500 . ?
C140 H120 0.9500 . ?
C141 C142 1.32(4) . ?
C141 C145 1.35(4) . ?
C141 H121 0.9500 . ?
C142 C146 1.35(3) . ?
C142 H122 0.9500 . ?
C143 C147 1.21(3) . ?
C143 C145 1.46(3) . ?
C143 C144 1.50(4) . ?
C144 H123 0.9800 . ?
C144 H124 0.9800 . ?
C144 H125 0.9800 . ?
C145 H126 0.9500 . ?
C146 C148 1.51(3) . ?
C146 C147 1.51(3) . ?
C148 H127 0.9800 . ?
C148 H128 0.9800 . ?
C148 H129 0.9800 . ?
C149 C154 1.36(3) . ?
C149 C150 1.36(2) . ?
C149 H130 0.9500 . ?
C150 C151 1.41(2) . ?
C151 C152 1.34(3) . ?
C151 H131 0.9500 . ?
C152 C153 1.40(3) . ?
C153 C154 1.44(3) . ?
C153 H132 0.9500 . ?
C155 C156 1.42(2) . ?
C155 C160 1.47(2) . ?
C155 H163 0.9500 . ?
C156 C157 1.40(2) . ?
C156 H133 0.9500 . ?
C157 C158 1.39(2) . ?
C157 H134 0.9500 . ?
C158 C159 1.38(3) . ?
C158 C167 1.40(3) . ?
C159 C160 1.40(2) . ?
C160 C168 1.61(3) . ?
C161 C162 1.37(2) . ?
C161 C166 1.48(3) . ?
C162 C163 1.36(2) . ?
C162 H136 0.9500 . ?
C163 C164 1.40(2) . ?
C164 C165 1.43(3) . ?
C164 H137 0.9500 . ?
C165 C166 1.33(3) . ?
C166 H138 0.9500 . ?
C167 H139 0.9800 . ?
C167 H140 0.9800 . ?
C167 H141 0.9800 . ?
C168 H142 0.9800 . ?
C168 H143 0.9800 . ?
C168 H144 0.9800 . ?
C169 C170 1.557(17) . ?
C169 H164 0.9800 . ?
C169 H165 0.9800 . ?
C169 H166 0.9800 . ?
C170 C171 1.567(17) . ?
C170 H167 0.9900 . ?
C170 H168 0.9900 . ?
C171 C172 1.545(16) . ?
C171 H169 0.9900 . ?
C171 H170 0.9900 . ?
C172 C173 1.564(16) . ?
C172 H171 0.9900 . ?
C172 H172 0.9900 . ?
C173 C174 1.547(17) . ?
C173 H173 0.9900 . ?
C173 H174 0.9900 . ?
C174 H175 0.9800 . ?
C174 H176 0.9800 . ?
C174 H177 0.9800 . ?
C175 C176 1.554(18) . ?
C175 H178 0.9900 . ?
C175 H179 0.9900 . ?
C176 C179 1.52(2) . ?
C176 H180 0.9900 . ?
C176 H181 0.9900 . ?
C177 C178 1.54(2) . ?
C177 H182 0.9900 . ?
C177 H183 0.9900 . ?
C178 H184 0.9824 . ?
C178 H185 0.9823 . ?
C178 H186 0.9825 . ?
C179 C180 1.56(2) . ?
C179 H187 0.9900 . ?
C179 H188 0.9900 . ?
C180 H189 1.1227 . ?
C180 H190 1.1074 . ?
C180 H191 1.1125 . ?
C187 C201 1.337(13) . ?
C187 H206 0.9810 . ?
C187 H207 0.9809 . ?
C187 H208 0.9808 . ?
C188 C189 1.46(4) . ?
C188 H209 0.9824 . ?
C188 H210 0.9821 . ?
C188 H211 0.9822 . ?
C189 C190 1.3900 . ?
C189 C194 1.3900 . ?
C190 C191 1.3900 . ?
C190 H220 0.9500 . ?
C191 C192 1.3900 . ?
C191 H221 0.9500 . ?
C192 C193 1.3900 . ?
C192 H222 0.9500 . ?
C193 C194 1.3900 . ?
C193 H223 0.9500 . ?
C194 H224 0.9500 . ?
C195 C196 1.3900 . ?
C195 C200 1.3900 . ?
C195 H225 0.9500 . ?
C196 C197 1.3900 . ?
C196 H226 0.9500 . ?
C197 C198 1.3900 . ?
C197 H227 0.9500 . ?
C198 C207 1.335(15) . ?
C198 C199 1.3900 . ?
C199 C200 1.3900 . ?
C199 H228 0.9500 . ?
C200 H229 0.9500 . ?
C201 C202 1.3900 . ?
C201 C206 1.3900 . ?
C202 C203 1.3900 . ?
C202 H230 0.9500 . ?
C203 C204 1.3900 . ?
C203 H231 0.9500 . ?
C204 C205 1.3900 . ?
C204 H232 0.9500 . ?
C205 C206 1.3900 . ?
C205 H233 0.9500 . ?
C206 H234 0.9500 . ?
C207 H217 0.9998 . ?
C207 H218 1.0001 . ?
C207 H219 0.9998 . ?
